data_9002761
loop_
_publ_author_name
'Bonazzi, P.'
'Bindi, L.'

_publ_section_title
;
 Structural properties and heat-induced oxidation-dehydrogenation of
 manganoan ilvaite from perda Niedda mine, Sardinia, Italy
 Sample: PN6-500, Crystal at room temperature, annealed at 500 C for 48 hrs
;
_journal_name_full 'American Mineralogist'
_journal_page_first 845
_journal_page_last 852
_journal_volume 87
_journal_year 2002
_chemical_formula_sum 'Ca0.98 Fe2.28 H Mn0.74 O9 Si2'
_chemical_name_mineral Ilvaite
_space_group_IT_number 62
_symmetry_space_group_name_Hall '-P 2c 2n'
_symmetry_space_group_name_H-M 'P n a m'
_cell_angle_alpha 90
_cell_angle_beta 90
_cell_angle_gamma 90
_cell_length_a 13.008
_cell_length_b 8.865
_cell_length_c 5.845
_cell_formula_units_Z 4
_cell_volume 674.022
_database_code_amcsd 0002850
_exptl_crystal_density_diffrn 4.025
_exptl_crystal_thermal_history 'annealed at 500 C for 48 hrs'
_cod_original_formula_sum 'Ca.98 Mn.74 Fe2.28 Si2 O9 H'
_cod_database_code 9002761

loop_
_space_group_symop_operation_xyz
x,y,z
x,y,1/2-z
-x,-y,1/2+z
1/2-x,1/2+y,1/2+z
1/2+x,1/2-y,1/2-z
1/2+x,1/2-y,z
1/2-x,1/2+y,-z
-x,-y,-z

loop_
_atom_site_label
_atom_site_fract_x
_atom_site_fract_y
_atom_site_fract_z
_atom_site_occupancy
_atom_site_U_iso_or_equiv
CaA 0.81372 0.37114 0.75000 0.98000 0.00890
MnA 0.81372 0.37114 0.75000 0.02000 0.00890
FeM1 0.89014 0.05101 0.00451 1.00000 0.00740
MnM2 0.93837 0.73842 0.25000 0.72000 0.00770
FeM2 0.93837 0.73842 0.25000 0.28000 0.00770
Si1 0.95958 0.36646 0.25000 1.00000 0.00600
Si2 0.68051 0.22740 0.25000 1.00000 0.00620
O1 0.01000 0.02520 0.75000 1.00000 0.01231
O2 0.93720 0.27110 0.01550 1.00000 0.00880
O3 0.77760 0.10890 0.25000 1.00000 0.00850
O4 0.67200 0.32990 0.01840 1.00000 0.00830
O5 0.58500 0.10310 0.25000 1.00000 0.00820
O6 0.60280 0.02080 0.75000 1.00000 0.01280
O7 0.79830 0.11130 0.75000 1.00000 0.00940
H 0.74600 0.07000 0.75000 1.00000 0.05000

loop_
_cod_related_entry_id
_cod_related_entry_database
_cod_related_entry_code
1 AMCSD 0002850
